data_2017846
loop_
_publ_author_name
'Guzei, Ilia A.'
'Spencer, Lara C.'
'Ainooson, Michael K.'
'Darkwa, James'

_publ_section_title
;
 Intramolecular hydrogen bonding in
 dichloridobis(3,5-di-<i>tert</i>-butyl-1<i>H</i>-pyrazole-\k<i>N</i>^2^)cobalt(II)
 as a consequence of ligand steric bulk
;
_journal_coeditor_code KU3032
_journal_issue 11
_journal_name_full 'Acta Crystallographica Section C'
_journal_page_first m336
_journal_page_last m338
_journal_paper_doi 10.1107/S0108270110040412
_journal_volume 66
_journal_year 2010
_chemical_formula_iupac '[Co Cl2 (C11 H20 Cl1 N2)2]'
_chemical_formula_moiety 'C22 H40 Cl2 Co N4'
_chemical_formula_sum 'C22 H40 Cl2 Co N4'
_chemical_formula_weight 490.41
_chemical_name_systematic ?
_space_group_IT_number 14
_symmetry_cell_setting monoclinic
_symmetry_space_group_name_Hall '-P 2yn'
_symmetry_space_group_name_H-M 'P 1 21/n 1'
_atom_sites_solution_hydrogens geom
_atom_sites_solution_primary direct
_atom_sites_solution_secondary difmap
_cell_angle_alpha 90.00
_cell_angle_beta 90.22(2)
_cell_angle_gamma 90.00
_cell_formula_units_Z 4
_cell_length_a 12.483(4)
_cell_length_b 17.516(7)
_cell_length_c 12.604(4)
_cell_measurement_reflns_used 999
_cell_measurement_temperature 296(2)
_cell_measurement_theta_max 69.97
_cell_measurement_theta_min 4.32
_cell_volume 2755.9(17)
_computing_cell_refinement 'SAINT (Bruker, 2007)'
_computing_data_collection 'APEX2 (Bruker, 2007)'
_computing_data_reduction 'SAINT (Bruker, 2007)'
_computing_molecular_graphics
;
SHELXTL (Sheldrick, 2008), DIAMOND (Brandenburg, 1999) and
OLEX2 (Dolomanov <i>et al.</i>, 2009)
;
_computing_publication_material
;
SHELXTL (Sheldrick, 2008), publCIF (Westrip, 2010) and modiCIFer
(Guzei, 2007)
;
_computing_structure_refinement 'SHELXTL (Sheldrick, 2008) and FCF_filter (Guzei, 2007)'
_computing_structure_solution 'SHELXTL (Sheldrick, 2008)'
_diffrn_ambient_temperature 296(2)
_diffrn_measured_fraction_theta_full 0.990
_diffrn_measured_fraction_theta_max 0.984
_diffrn_measurement_device_type 'Bruker SMART APEXII area-detector'
_diffrn_measurement_method '0.50\% \w and 0.5 \% \f scans'
_diffrn_radiation_monochromator graphite
_diffrn_radiation_source 'fine-focus sealed tube'
_diffrn_radiation_type 'Cu K\a'
_diffrn_radiation_wavelength 1.54178
_diffrn_reflns_av_R_equivalents 0.0301
_diffrn_reflns_av_sigmaI/netI 0.0168
_diffrn_reflns_limit_h_max 14
_diffrn_reflns_limit_h_min -15
_diffrn_reflns_limit_k_max 21
_diffrn_reflns_limit_k_min -21
_diffrn_reflns_limit_l_max 15
_diffrn_reflns_limit_l_min -15
_diffrn_reflns_number 44217
_diffrn_reflns_theta_full 67.00
_diffrn_reflns_theta_max 69.97
_diffrn_reflns_theta_min 4.32
_exptl_absorpt_coefficient_mu 6.760
_exptl_absorpt_correction_T_max 0.2363
_exptl_absorpt_correction_T_min 0.1509
_exptl_absorpt_correction_type analytical
_exptl_absorpt_process_details '(SADABS; Bruker, 2007)'
_exptl_crystal_colour blue
_exptl_crystal_density_diffrn 1.182
_exptl_crystal_density_method 'not measured'
_exptl_crystal_description block
_exptl_crystal_F_000 1044
_exptl_crystal_size_max 0.45
_exptl_crystal_size_mid 0.30
_exptl_crystal_size_min 0.30
_refine_diff_density_max 0.719
_refine_diff_density_min -0.414
_refine_ls_extinction_method none
_refine_ls_goodness_of_fit_ref 1.056
_refine_ls_hydrogen_treatment constr
_refine_ls_matrix_type full
_refine_ls_number_parameters 271
_refine_ls_number_reflns 5156
_refine_ls_number_restraints 65
_refine_ls_restrained_S_all 1.067
_refine_ls_R_factor_all 0.0796
_refine_ls_R_factor_gt 0.0675
_refine_ls_shift/su_max 0.000
_refine_ls_shift/su_mean 0.000
_refine_ls_structure_factor_coef Fsqd
_refine_ls_weighting_details 'calc w=1/[\s^2^(Fo^2^)+(0.1082P)^2^+2.7564P] where P=(Fo^2^+2Fc^2^)/3'
_refine_ls_weighting_scheme calc
_refine_ls_wR_factor_gt 0.1940
_refine_ls_wR_factor_ref 0.2051
_reflns_number_gt 4195
_reflns_number_total 5156
_reflns_threshold_expression I>2\s(I)
_cod_data_source_file ku3032.cif
_cod_data_source_block I
_cod_original_sg_symbol_H-M 'P 21/n'
_cod_database_code 2017846
_cod_database_fobs_code 2017846

loop_
_symmetry_equiv_pos_as_xyz
'x, y, z'
'-x+1/2, y+1/2, -z+1/2'
'-x, -y, -z'
'x-1/2, -y-1/2, z-1/2'

loop_
_atom_site_type_symbol
_atom_site_label
_atom_site_fract_x
_atom_site_fract_y
_atom_site_fract_z
_atom_site_U_iso_or_equiv
_atom_site_adp_type
_atom_site_calc_flag
_atom_site_refinement_flags
_atom_site_occupancy
_atom_site_disorder_assembly
_atom_site_disorder_group
Co Co1 0.23606(5) 0.79519(4) 0.95931(5) 0.0605(3) Uani d D 1 . .
Cl Cl1 0.36640(9) 0.70482(9) 0.96600(10) 0.0871(4) Uani d . 1 A .
Cl Cl2 0.2946(7) 0.9178(2) 0.9659(4) 0.0954(14) Uani d PD 0.79(2) A 1
Cl Cl2A 0.3332(18) 0.9043(9) 0.9505(11) 0.0954(14) Uani d PD 0.21(2) A 2
N N1 0.1684(3) 0.79250(17) 0.8112(2) 0.0530(8) Uani d . 1 A .
N N2 0.2053(3) 0.85209(18) 0.7522(2) 0.0566(8) Uani d . 1 . .
H H2 0.2460 0.8877 0.7764 0.068 Uiso calc R 1 A .
N N3 0.1523(2) 0.76712(19) 1.0909(2) 0.0517(7) Uani d . 1 A .
N N4 0.1915(3) 0.70424(18) 1.1403(2) 0.0539(8) Uani d . 1 . .
H H4 0.2474 0.6798 1.1197 0.065 Uiso calc R 1 A .
C C1 0.0740(5) 0.6531(3) 0.8891(4) 0.0931(17) Uani d . 1 . .
H H1A 0.1498 0.6469 0.8991 0.140 Uiso calc R 1 . .
H H1B 0.0386 0.6055 0.9028 0.140 Uiso calc R 1 . .
H H1C 0.0478 0.6913 0.9370 0.140 Uiso calc R 1 . .
C C2 -0.0684(4) 0.6887(4) 0.7603(6) 0.1011(19) Uani d . 1 . .
H H2A -0.0932 0.7278 0.8076 0.152 Uiso calc R 1 . .
H H2B -0.1048 0.6417 0.7755 0.152 Uiso calc R 1 . .
H H2C -0.0829 0.7036 0.6883 0.152 Uiso calc R 1 . .
C C3 0.0888(6) 0.6144(3) 0.7015(5) 0.107(2) Uani d . 1 . .
H H3A 0.0685 0.6265 0.6299 0.161 Uiso calc R 1 . .
H H3B 0.0560 0.5671 0.7222 0.161 Uiso calc R 1 . .
H H3C 0.1652 0.6096 0.7061 0.161 Uiso calc R 1 . .
C C4 0.0515(3) 0.6778(2) 0.7752(3) 0.0551(9) Uani d . 1 A .
C C5 0.1094(3) 0.7507(2) 0.7452(3) 0.0475(8) Uani d . 1 . .
C C6 0.1082(3) 0.7848(2) 0.6449(3) 0.0549(9) Uani d . 1 A .
H H6 0.0721 0.7675 0.5849 0.066 Uiso calc R 1 . .
C C7 0.1706(3) 0.84834(18) 0.6525(2) 0.0528(8) Uani d D 1 A .
C C8 0.2020(3) 0.90874(17) 0.5701(2) 0.0664(11) Uani d D 1 . .
C C9 0.1567(7) 0.8870(4) 0.4610(3) 0.0988(15) Uiso d PD 0.608(7) A 1
H H9A 0.1860 0.9203 0.4080 0.148 Uiso calc PR 0.608(7) A 1
H H9B 0.0801 0.8920 0.4617 0.148 Uiso calc PR 0.608(7) A 1
H H9C 0.1756 0.8352 0.4450 0.148 Uiso calc PR 0.608(7) A 1
C C10 0.3253(3) 0.9135(4) 0.5639(6) 0.0988(15) Uiso d PD 0.608(7) A 1
H H10A 0.3454 0.9573 0.5227 0.148 Uiso calc PR 0.608(7) A 1
H H10B 0.3526 0.8682 0.5309 0.148 Uiso calc PR 0.608(7) A 1
H H10C 0.3546 0.9181 0.6342 0.148 Uiso calc PR 0.608(7) A 1
C C11 0.1579(7) 0.98706(19) 0.6039(5) 0.0988(15) Uiso d PD 0.608(7) A 1
H H11A 0.1881 1.0011 0.6713 0.148 Uiso calc PR 0.608(7) A 1
H H11B 0.0813 0.9843 0.6098 0.148 Uiso calc PR 0.608(7) A 1
H H11C 0.1766 1.0247 0.5518 0.148 Uiso calc PR 0.608(7) A 1
C C9A 0.2206(10) 0.8694(4) 0.4622(3) 0.0988(15) Uiso d PD 0.392(7) A 2
H H9D 0.2380 0.9072 0.4099 0.148 Uiso calc PR 0.392(7) A 2
H H9E 0.1567 0.8429 0.4410 0.148 Uiso calc PR 0.392(7) A 2
H H9F 0.2786 0.8337 0.4685 0.148 Uiso calc PR 0.392(7) A 2
C C10A 0.3047(6) 0.9497(5) 0.6051(7) 0.0988(15) Uiso d PD 0.392(7) A 2
H H10D 0.3610 0.9130 0.6145 0.148 Uiso calc PR 0.392(7) A 2
H H10E 0.2923 0.9759 0.6708 0.148 Uiso calc PR 0.392(7) A 2
H H10F 0.3252 0.9860 0.5517 0.148 Uiso calc PR 0.392(7) A 2
C C11A 0.1103(6) 0.9670(5) 0.5583(8) 0.0988(15) Uiso d PD 0.392(7) A 2
H H11D 0.0900 0.9854 0.6271 0.148 Uiso calc PR 0.392(7) A 2
H H11E 0.0499 0.9430 0.5248 0.148 Uiso calc PR 0.392(7) A 2
H H11F 0.1339 1.0091 0.5155 0.148 Uiso calc PR 0.392(7) A 2
C C12 -0.1155(3) 0.8468(4) 1.1660(8) 0.0803(12) Uiso d PD 0.587(14) B 1
H H12A -0.1603 0.8880 1.1422 0.120 Uiso calc PR 0.587(14) B 1
H H12B -0.1124 0.8468 1.2421 0.120 Uiso calc PR 0.587(14) B 1
H H12C -0.1446 0.7992 1.1415 0.120 Uiso calc PR 0.587(14) B 1
C C13 0.0506(6) 0.9276(2) 1.1738(7) 0.0803(12) Uiso d PD 0.587(14) B 1
H H13A 0.1205 0.9353 1.1442 0.120 Uiso calc PR 0.587(14) B 1
H H13B 0.0569 0.9193 1.2489 0.120 Uiso calc PR 0.587(14) B 1
H H13C 0.0072 0.9719 1.1610 0.120 Uiso calc PR 0.587(14) B 1
C C14 -0.0082(7) 0.8702(4) 1.0008(2) 0.0803(12) Uiso d PD 0.587(14) B 1
H H14A 0.0607 0.8860 0.9754 0.120 Uiso calc PR 0.587(14) B 1
H H14B -0.0601 0.9092 0.9856 0.120 Uiso calc PR 0.587(14) B 1
H H14C -0.0289 0.8236 0.9663 0.120 Uiso calc PR 0.587(14) B 1
C C12A -0.1218(2) 0.8340(4) 1.1217(12) 0.0803(12) Uiso d PD 0.413(14) B 2
H H12D -0.1655 0.8789 1.1146 0.120 Uiso calc PR 0.413(14) B 2
H H12E -0.1383 0.8088 1.1872 0.120 Uiso calc PR 0.413(14) B 2
H H12F -0.1359 0.8001 1.0635 0.120 Uiso calc PR 0.413(14) B 2
C C13A 0.0168(10) 0.9184(4) 1.2065(7) 0.0803(12) Uiso d PD 0.413(14) B 2
H H13D 0.0901 0.9349 1.2039 0.120 Uiso calc PR 0.413(14) B 2
H H13E 0.0020 0.8974 1.2752 0.120 Uiso calc PR 0.413(14) B 2
H H13F -0.0296 0.9611 1.1935 0.120 Uiso calc PR 0.413(14) B 2
C C14A 0.0263(9) 0.8891(5) 1.0115(5) 0.0803(12) Uiso d PD 0.413(14) B 2
H H14D 0.0195 0.8494 0.9593 0.120 Uiso calc PR 0.413(14) B 2
H H14E 0.0988 0.9075 1.0125 0.120 Uiso calc PR 0.413(14) B 2
H H14F -0.0213 0.9303 0.9941 0.120 Uiso calc PR 0.413(14) B 2
C C15 -0.0023(2) 0.85711(16) 1.1213(2) 0.0623(10) Uani d D 1 . .
C C16 0.0661(2) 0.78647(15) 1.1455(3) 0.0504(8) Uani d D 1 A .
C C17 0.0526(3) 0.7368(2) 1.2304(3) 0.0564(9) Uani d . 1 . .
H H17 -0.0010 0.7387 1.2814 0.068 Uiso calc R 1 A .
C C18 0.1335(3) 0.68475(17) 1.2242(2) 0.0523(8) Uani d D 1 A .
C C19 0.1605(3) 0.61462(17) 1.2924(2) 0.0647(10) Uani d D 1 . .
C C20 0.0749(6) 0.5529(3) 1.2768(8) 0.0868(15) Uiso d PD 0.408(6) A 1
H H20A 0.0922 0.5093 1.3197 0.130 Uiso calc PR 0.408(6) A 1
H H20B 0.0724 0.5381 1.2035 0.130 Uiso calc PR 0.408(6) A 1
H H20C 0.0063 0.5726 1.2975 0.130 Uiso calc PR 0.408(6) A 1
C C21 0.1652(9) 0.6383(4) 1.4100(2) 0.0868(15) Uiso d PD 0.408(6) A 1
H H21A 0.1826 0.5947 1.4528 0.130 Uiso calc PR 0.408(6) A 1
H H21B 0.0969 0.6583 1.4311 0.130 Uiso calc PR 0.408(6) A 1
H H21C 0.2192 0.6768 1.4195 0.130 Uiso calc PR 0.408(6) A 1
C C22 0.2708(5) 0.5830(5) 1.2595(7) 0.0868(15) Uiso d PD 0.408(6) A 1
H H22A 0.2880 0.5393 1.3021 0.130 Uiso calc PR 0.408(6) A 1
H H22B 0.3244 0.6217 1.2698 0.130 Uiso calc PR 0.408(6) A 1
H H22C 0.2688 0.5685 1.1861 0.130 Uiso calc PR 0.408(6) A 1
C C20A 0.0597(5) 0.5910(5) 1.3553(9) 0.0868(15) Uiso d PD 0.341(7) A 2
H H20D 0.0008 0.5839 1.3072 0.130 Uiso calc PR 0.341(7) A 2
H H20E 0.0423 0.6302 1.4055 0.130 Uiso calc PR 0.341(7) A 2
H H20F 0.0736 0.5441 1.3923 0.130 Uiso calc PR 0.341(7) A 2
C C21A 0.2511(8) 0.6338(4) 1.3703(8) 0.0868(15) Uiso d PD 0.341(7) A 2
H H21D 0.2673 0.5897 1.4126 0.130 Uiso calc PR 0.341(7) A 2
H H21E 0.2292 0.6749 1.4156 0.130 Uiso calc PR 0.341(7) A 2
H H21F 0.3137 0.6487 1.3314 0.130 Uiso calc PR 0.341(7) A 2
C C22A 0.1942(11) 0.5480(3) 1.2204(5) 0.0868(15) Uiso d PD 0.341(7) A 2
H H22D 0.1368 0.5360 1.1723 0.130 Uiso calc PR 0.341(7) A 2
H H22E 0.2103 0.5041 1.2632 0.130 Uiso calc PR 0.341(7) A 2
H H22F 0.2566 0.5623 1.1808 0.130 Uiso calc PR 0.341(7) A 2
C C20B 0.0981(13) 0.6183(7) 1.3971(7) 0.0868(15) Uiso d PD 0.250(7) A 3
H H20G 0.1151 0.5744 1.4396 0.130 Uiso calc PR 0.250(7) A 3
H H20H 0.0226 0.6189 1.3823 0.130 Uiso calc PR 0.250(7) A 3
H H20I 0.1175 0.6638 1.4350 0.130 Uiso calc PR 0.250(7) A 3
C C21B 0.2815(4) 0.6133(7) 1.3162(14) 0.0868(15) Uiso d PD 0.250(7) A 3
H H21G 0.2984 0.5693 1.3586 0.130 Uiso calc PR 0.250(7) A 3
H H21H 0.3012 0.6588 1.3540 0.130 Uiso calc PR 0.250(7) A 3
H H21I 0.3205 0.6109 1.2507 0.130 Uiso calc PR 0.250(7) A 3
C C22B 0.1294(16) 0.5415(2) 1.2317(8) 0.0868(15) Uiso d PD 0.250(7) A 3
H H22G 0.1466 0.4977 1.2742 0.130 Uiso calc PR 0.250(7) A 3
H H22H 0.1683 0.5393 1.1663 0.130 Uiso calc PR 0.250(7) A 3
H H22I 0.0539 0.5421 1.2169 0.130 Uiso calc PR 0.250(7) A 3

loop_
_atom_site_aniso_label
_atom_site_aniso_U_11
_atom_site_aniso_U_22
_atom_site_aniso_U_33
_atom_site_aniso_U_12
_atom_site_aniso_U_13
_atom_site_aniso_U_23
Co1 0.0580(4) 0.0877(5) 0.0359(3) -0.0176(3) -0.0003(3) 0.0057(3)
Cl1 0.0571(6) 0.1455(13) 0.0587(6) 0.0126(6) 0.0078(5) -0.0006(6)
Cl2 0.111(3) 0.1122(13) 0.0632(12) -0.0600(17) 0.0054(16) -0.0109(9)
Cl2A 0.111(3) 0.1122(13) 0.0632(12) -0.0600(17) 0.0054(16) -0.0109(9)
N1 0.0578(18) 0.0621(19) 0.0391(15) -0.0152(14) -0.0013(13) 0.0054(13)
N2 0.071(2) 0.0596(19) 0.0396(15) -0.0220(15) -0.0019(14) 0.0057(13)
N3 0.0526(17) 0.0637(18) 0.0388(15) 0.0015(14) 0.0009(13) 0.0066(13)
N4 0.0547(18) 0.066(2) 0.0410(16) 0.0102(14) 0.0020(13) 0.0040(13)
C1 0.123(4) 0.079(3) 0.077(3) -0.037(3) -0.013(3) 0.024(3)
C2 0.058(3) 0.109(4) 0.136(5) -0.018(3) -0.003(3) 0.032(4)
C3 0.135(5) 0.069(3) 0.118(5) -0.032(3) 0.053(4) -0.020(3)
C4 0.055(2) 0.056(2) 0.055(2) -0.0109(17) 0.0032(17) 0.0024(17)
C5 0.0481(19) 0.051(2) 0.0429(18) -0.0014(15) 0.0015(15) 0.0008(15)
C6 0.064(2) 0.059(2) 0.0414(19) -0.0083(17) -0.0085(17) 0.0020(16)
C7 0.063(2) 0.053(2) 0.0416(18) -0.0023(17) -0.0018(16) 0.0028(15)
C8 0.088(3) 0.063(2) 0.048(2) -0.011(2) 0.001(2) 0.0121(18)
C15 0.072(3) 0.066(2) 0.048(2) 0.012(2) 0.0001(18) 0.0059(18)
C16 0.056(2) 0.055(2) 0.0399(18) -0.0020(16) -0.0012(16) -0.0004(15)
C17 0.066(2) 0.060(2) 0.0435(19) 0.0042(18) 0.0132(17) 0.0032(16)
C18 0.062(2) 0.057(2) 0.0381(17) 0.0001(17) 0.0030(16) 0.0001(15)
C19 0.083(3) 0.057(2) 0.054(2) 0.007(2) -0.001(2) 0.0077(18)

loop_
_atom_type_symbol
_atom_type_description
_atom_type_scat_dispersion_real
_atom_type_scat_dispersion_imag
_atom_type_scat_source
C C 0.0181 0.0091 'International Tables Vol C Tables 4.2.6.8 and 6.1.1.4'
H H 0.0000 0.0000 'International Tables Vol C Tables 4.2.6.8 and 6.1.1.4'
N N 0.0311 0.0180 'International Tables Vol C Tables 4.2.6.8 and 6.1.1.4'
Cl Cl 0.3639 0.7018 'International Tables Vol C Tables 4.2.6.8 and 6.1.1.4'
Co Co -2.3653 3.6143 'International Tables Vol C Tables 4.2.6.8 and 6.1.1.4'

loop_
_geom_angle_atom_site_label_1
_geom_angle_atom_site_label_2
_geom_angle_atom_site_label_3
_geom_angle_site_symmetry_1
_geom_angle_site_symmetry_3
_geom_angle
_geom_angle_publ_flag
N3 Co1 N1 . . 121.93(13) ?
N3 Co1 Cl2A . . 121.5(5) ?
N1 Co1 Cl2A . . 101.2(4) ?
N3 Co1 Cl2 . . 111.5(2) ?
N1 Co1 Cl2 . . 100.78(11) ?
N3 Co1 Cl1 . . 99.93(10) ?
N1 Co1 Cl1 . . 108.13(11) ?
Cl2A Co1 Cl1 . . 101.9(7) ?
Cl2 Co1 Cl1 . . 115.3(3) ?
C5 N1 N2 . . 105.5(3) ?
C5 N1 Co1 . . 144.1(2) ?
N2 N1 Co1 . . 109.9(2) ?
C7 N2 N1 . . 111.6(3) ?
C7 N2 H2 . . 124.2 ?
N1 N2 H2 . . 124.2 ?
C16 N3 N4 . . 105.2(3) ?
C16 N3 Co1 . . 141.9(2) ?
N4 N3 Co1 . . 112.8(2) ?
C18 N4 N3 . . 112.2(3) ?
C18 N4 H4 . . 123.9 ?
N3 N4 H4 . . 123.9 ?
C4 C1 H1A . . 109.5 ?
C4 C1 H1B . . 109.5 ?
H1A C1 H1B . . 109.5 ?
C4 C1 H1C . . 109.5 ?
H1A C1 H1C . . 109.5 ?
H1B C1 H1C . . 109.5 ?
C4 C2 H2A . . 109.5 ?
C4 C2 H2B . . 109.5 ?
H2A C2 H2B . . 109.5 ?
C4 C2 H2C . . 109.5 ?
H2A C2 H2C . . 109.5 ?
H2B C2 H2C . . 109.5 ?
C4 C3 H3A . . 109.5 ?
C4 C3 H3B . . 109.5 ?
H3A C3 H3B . . 109.5 ?
C4 C3 H3C . . 109.5 ?
H3A C3 H3C . . 109.5 ?
H3B C3 H3C . . 109.5 ?
C5 C4 C2 . . 109.4(4) ?
C5 C4 C3 . . 108.4(3) ?
C2 C4 C3 . . 108.6(5) ?
C5 C4 C1 . . 112.8(3) ?
C2 C4 C1 . . 109.2(4) ?
C3 C4 C1 . . 108.2(5) ?
N1 C5 C6 . . 109.5(3) ?
N1 C5 C4 . . 124.8(3) ?
C6 C5 C4 . . 125.6(3) ?
C7 C6 C5 . . 106.4(3) ?
C7 C6 H6 . . 126.8 ?
C5 C6 H6 . . 126.8 ?
N2 C7 C6 . . 106.9(3) ?
N2 C7 C8 . . 121.5(3) ?
C6 C7 C8 . . 131.6(3) ?
C10A C8 C7 . . 110.14(17) ?
C9 C8 C7 . . 109.97(17) ?
C9 C8 C11 . . 109.78(17) ?
C7 C8 C11 . . 109.54(17) ?
C10A C8 C11A . . 109.74(17) ?
C7 C8 C11A . . 109.33(17) ?
C10A C8 C9A . . 109.49(17) ?
C7 C8 C9A . . 109.19(17) ?
C11A C8 C9A . . 108.92(17) ?
C9 C8 C10 . . 109.40(17) ?
C7 C8 C10 . . 109.23(17) ?
C11 C8 C10 . . 108.90(17) ?
C8 C9 H9A . . 109.5 ?
C8 C9 H9B . . 109.5 ?
C8 C9 H9C . . 109.5 ?
C8 C10 H10A . . 109.5 ?
C8 C10 H10B . . 109.5 ?
C8 C10 H10C . . 109.5 ?
C8 C11 H11A . . 109.5 ?
C8 C11 H11B . . 109.5 ?
C8 C11 H11C . . 109.5 ?
C8 C9A H9D . . 109.5 ?
C8 C9A H9E . . 109.5 ?
H9D C9A H9E . . 109.5 ?
C8 C9A H9F . . 109.5 ?
H9D C9A H9F . . 109.5 ?
H9E C9A H9F . . 109.5 ?
C8 C10A H10D . . 109.5 ?
C8 C10A H10E . . 109.5 ?
H10D C10A H10E . . 109.5 ?
C8 C10A H10F . . 109.5 ?
H10D C10A H10F . . 109.5 ?
H10E C10A H10F . . 109.5 ?
C8 C11A H11D . . 109.5 ?
C8 C11A H11E . . 109.5 ?
H11D C11A H11E . . 109.5 ?
C8 C11A H11F . . 109.5 ?
H11D C11A H11F . . 109.5 ?
H11E C11A H11F . . 109.5 ?
C15 C12 H12A . . 109.5 ?
C15 C12 H12B . . 109.5 ?
C15 C12 H12C . . 109.5 ?
C15 C13 H13A . . 109.5 ?
C15 C13 H13B . . 109.5 ?
C15 C13 H13C . . 109.5 ?
C15 C14 H14A . . 109.5 ?
C15 C14 H14B . . 109.5 ?
C15 C14 H14C . . 109.5 ?
C15 C12A H12D . . 109.5 ?
C15 C12A H12E . . 109.5 ?
H12D C12A H12E . . 109.5 ?
C15 C12A H12F . . 109.5 ?
H12D C12A H12F . . 109.5 ?
H12E C12A H12F . . 109.5 ?
C15 C13A H13D . . 109.5 ?
C15 C13A H13E . . 109.5 ?
H13D C13A H13E . . 109.5 ?
C15 C13A H13F . . 109.5 ?
H13D C13A H13F . . 109.5 ?
H13E C13A H13F . . 109.5 ?
C15 C14A H14D . . 109.5 ?
C15 C14A H14E . . 109.5 ?
H14D C14A H14E . . 109.5 ?
C15 C14A H14F . . 109.5 ?
H14D C14A H14F . . 109.5 ?
H14E C14A H14F . . 109.5 ?
C12 C15 C16 . . 110.19(17) ?
C16 C15 C13A . . 109.87(17) ?
C16 C15 C14A . . 109.96(17) ?
C13A C15 C14A . . 109.81(17) ?
C12 C15 C14 . . 109.85(17) ?
C16 C15 C14 . . 109.94(17) ?
C16 C15 C12A . . 108.97(17) ?
C13A C15 C12A . . 109.18(17) ?
C14A C15 C12A . . 109.02(17) ?
C12 C15 C13 . . 109.25(17) ?
C16 C15 C13 . . 108.80(17) ?
C14 C15 C13 . . 108.78(17) ?
N3 C16 C17 . . 109.9(3) ?
N3 C16 C15 . . 123.8(3) ?
C17 C16 C15 . . 126.1(3) ?
C18 C17 C16 . . 106.4(3) ?
C18 C17 H17 . . 126.8 ?
C16 C17 H17 . . 126.8 ?
N4 C18 C17 . . 106.3(3) ?
N4 C18 C19 . . 122.2(3) ?
C17 C18 C19 . . 131.6(3) ?
C20 C19 C18 . . 110.01(16) ?
C21A C19 C18 . . 110.05(17) ?
C18 C19 C20B . . 109.70(17) ?
C21A C19 C22A . . 109.92(17) ?
C18 C19 C22A . . 109.67(17) ?
C18 C19 C22B . . 109.46(17) ?
C20B C19 C22B . . 109.49(17) ?
C18 C19 C21B . . 109.49(17) ?
C20B C19 C21B . . 109.48(17) ?
C22B C19 C21B . . 109.21(17) ?
C20 C19 C21 . . 109.73(17) ?
C18 C19 C21 . . 109.30(16) ?
C20 C19 C22 . . 109.61(17) ?
C18 C19 C22 . . 109.28(16) ?
C21 C19 C22 . . 108.90(16) ?
C21A C19 C20A . . 109.27(17) ?
C18 C19 C20A . . 108.97(16) ?
C22A C19 C20A . . 108.93(17) ?
C19 C20 H20A . . 109.5 ?
C19 C20 H20B . . 109.5 ?
H20A C20 H20B . . 109.5 ?
C19 C20 H20C . . 109.5 ?
H20A C20 H20C . . 109.5 ?
H20B C20 H20C . . 109.5 ?
C19 C21 H21A . . 109.5 ?
C19 C21 H21B . . 109.5 ?
H21A C21 H21B . . 109.5 ?
C19 C21 H21C . . 109.5 ?
H21A C21 H21C . . 109.5 ?
H21B C21 H21C . . 109.5 ?
C19 C22 H22A . . 109.5 ?
C19 C22 H22B . . 109.5 ?
H22A C22 H22B . . 109.5 ?
C19 C22 H22C . . 109.5 ?
H22A C22 H22C . . 109.5 ?
H22B C22 H22C . . 109.5 ?
C19 C20A H20D . . 109.5 ?
C19 C20A H20E . . 109.5 ?
H20D C20A H20E . . 109.5 ?
C19 C20A H20F . . 109.5 ?
H20D C20A H20F . . 109.5 ?
H20E C20A H20F . . 109.5 ?
C19 C21A H21D . . 109.5 ?
C19 C21A H21E . . 109.5 ?
H21D C21A H21E . . 109.5 ?
C19 C21A H21F . . 109.5 ?
H21D C21A H21F . . 109.5 ?
H21E C21A H21F . . 109.5 ?
C19 C22A H22D . . 109.5 ?
C19 C22A H22E . . 109.5 ?
H22D C22A H22E . . 109.5 ?
C19 C22A H22F . . 109.5 ?
H22D C22A H22F . . 109.5 ?
H22E C22A H22F . . 109.5 ?
C19 C20B H20G . . 109.5 ?
C19 C20B H20H . . 109.5 ?
H20G C20B H20H . . 109.5 ?
C19 C20B H20I . . 109.5 ?
H20G C20B H20I . . 109.5 ?
H20H C20B H20I . . 109.5 ?
C19 C21B H21G . . 109.5 ?
C19 C21B H21H . . 109.5 ?
H21G C21B H21H . . 109.5 ?
C19 C21B H21I . . 109.5 ?
H21G C21B H21I . . 109.5 ?
H21H C21B H21I . . 109.5 ?
C19 C22B H22G . . 109.5 ?
C19 C22B H22H . . 109.5 ?
H22G C22B H22H . . 109.5 ?
C19 C22B H22I . . 109.5 ?
H22G C22B H22I . . 109.5 ?
H22H C22B H22I . . 109.5 ?

loop_
_geom_bond_atom_site_label_1
_geom_bond_atom_site_label_2
_geom_bond_site_symmetry_2
_geom_bond_distance
_geom_bond_publ_flag
Co1 N3 . 2.025(3) ?
Co1 N1 . 2.046(3) ?
Co1 Cl2A . 2.267(2) ?
Co1 Cl2 . 2.2698(19) ?
Co1 Cl1 . 2.2713(16) ?
N1 C5 . 1.330(5) ?
N1 N2 . 1.363(4) ?
N2 C7 . 1.328(4) ?
N2 H2 . 0.8600 ?
N3 C16 . 1.323(4) ?
N3 N4 . 1.356(4) ?
N4 C18 . 1.328(5) ?
N4 H4 . 0.8600 ?
C1 C4 . 1.525(6) ?
C1 H1A . 0.9600 ?
C1 H1B . 0.9600 ?
C1 H1C . 0.9600 ?
C2 C4 . 1.520(6) ?
C2 H2A . 0.9600 ?
C2 H2B . 0.9600 ?
C2 H2C . 0.9600 ?
C3 C4 . 1.521(7) ?
C3 H3A . 0.9600 ?
C3 H3B . 0.9600 ?
C3 H3C . 0.9600 ?
C4 C5 . 1.515(5) ?
C5 C6 . 1.398(5) ?
C6 C7 . 1.361(5) ?
C6 H6 . 0.9300 ?
C7 C8 . 1.535(3) ?
C8 C10A . 1.5328(19) ?
C8 C9 . 1.5337(19) ?
C8 C11 . 1.5391(19) ?
C8 C11A . 1.5408(19) ?
C8 C9A . 1.5431(19) ?
C8 C10 . 1.5440(19) ?
C9 H9A . 0.9600 ?
C9 H9B . 0.9600 ?
C9 H9C . 0.9600 ?
C10 H10A . 0.9600 ?
C10 H10B . 0.9600 ?
C10 H10C . 0.9600 ?
C11 H11A . 0.9600 ?
C11 H11B . 0.9600 ?
C11 H11C . 0.9600 ?
C9A H9D . 0.9600 ?
C9A H9E . 0.9600 ?
C9A H9F . 0.9600 ?
C10A H10D . 0.9600 ?
C10A H10E . 0.9600 ?
C10A H10F . 0.9600 ?
C11A H11D . 0.9600 ?
C11A H11E . 0.9600 ?
C11A H11F . 0.9600 ?
C12 C15 . 1.5329(19) ?
C12 H12A . 0.9600 ?
C12 H12B . 0.9600 ?
C12 H12C . 0.9600 ?
C13 C15 . 1.5476(19) ?
C13 H13A . 0.9600 ?
C13 H13B . 0.9600 ?
C13 H13C . 0.9600 ?
C14 C15 . 1.5375(19) ?
C14 H14A . 0.9600 ?
C14 H14B . 0.9600 ?
C14 H14C . 0.9600 ?
C12A C15 . 1.5456(19) ?
C12A H12D . 0.9600 ?
C12A H12E . 0.9600 ?
C12A H12F . 0.9600 ?
C13A C15 . 1.5355(19) ?
C13A H13D . 0.9600 ?
C13A H13E . 0.9600 ?
C13A H13F . 0.9600 ?
C14A C15 . 1.5368(19) ?
C14A H14D . 0.9600 ?
C14A H14E . 0.9600 ?
C14A H14F . 0.9600 ?
C15 C16 . 1.534(3) ?
C16 C17 . 1.390(5) ?
C17 C18 . 1.364(5) ?
C17 H17 . 0.9300 ?
C18 C19 . 1.536(2) ?
C19 C20 . 1.5323(19) ?
C19 C21A . 1.5330(19) ?
C19 C20B . 1.5370(19) ?
C19 C22A . 1.5377(19) ?
C19 C22B . 1.5397(19) ?
C19 C21B . 1.5398(19) ?
C19 C21 . 1.5411(19) ?
C19 C22 . 1.5427(19) ?
C19 C20A . 1.5461(19) ?
C20 H20A . 0.9600 ?
C20 H20B . 0.9600 ?
C20 H20C . 0.9600 ?
C21 H21A . 0.9600 ?
C21 H21B . 0.9600 ?
C21 H21C . 0.9600 ?
C22 H22A . 0.9600 ?
C22 H22B . 0.9600 ?
C22 H22C . 0.9600 ?
C20A H20D . 0.9600 ?
C20A H20E . 0.9600 ?
C20A H20F . 0.9600 ?
C21A H21D . 0.9600 ?
C21A H21E . 0.9600 ?
C21A H21F . 0.9600 ?
C22A H22D . 0.9600 ?
C22A H22E . 0.9600 ?
C22A H22F . 0.9600 ?
C20B H20G . 0.9600 ?
C20B H20H . 0.9600 ?
C20B H20I . 0.9600 ?
C21B H21G . 0.9600 ?
C21B H21H . 0.9600 ?
C21B H21I . 0.9600 ?
C22B H22G . 0.9600 ?
C22B H22H . 0.9600 ?
C22B H22I . 0.9600 ?

loop_
_geom_hbond_atom_site_label_D
_geom_hbond_atom_site_label_H
_geom_hbond_atom_site_label_A
_geom_hbond_site_symmetry_A
_geom_hbond_distance_DH
_geom_hbond_distance_HA
_geom_hbond_distance_DA
_geom_hbond_angle_DHA
N2 H2 Cl2 . 0.86 2.52 3.131(4) 129.0
N2 H2 Cl2A . 0.86 2.46 3.099(13) 131.4
N4 H4 Cl1 . 0.86 2.48 3.103(4) 129.5

loop_
_geom_torsion_atom_site_label_1
_geom_torsion_atom_site_label_2
_geom_torsion_atom_site_label_3
_geom_torsion_atom_site_label_4
_geom_torsion_site_symmetry_1
_geom_torsion_site_symmetry_2
_geom_torsion_site_symmetry_3
_geom_torsion_site_symmetry_4
_geom_torsion
_geom_torsion_publ_flag
N3 Co1 N1 C5 . . . . -47.7(5) ?
Cl2A Co1 N1 C5 . . . . 173.6(8) ?
Cl2 Co1 N1 C5 . . . . -171.6(5) ?
Cl1 Co1 N1 C5 . . . . 67.0(5) ?
N3 Co1 N1 N2 . . . . 142.1(2) ?
Cl2A Co1 N1 N2 . . . . 3.4(8) ?
Cl2 Co1 N1 N2 . . . . 18.1(4) ?
Cl1 Co1 N1 N2 . . . . -103.2(2) ?
C5 N1 N2 C7 . . . . 0.3(4) ?
Co1 N1 N2 C7 . . . . 174.3(3) ?
N1 Co1 N3 C16 . . . . -58.9(5) ?
Cl2A Co1 N3 C16 . . . . 71.6(8) ?
Cl2 Co1 N3 C16 . . . . 59.9(5) ?
Cl1 Co1 N3 C16 . . . . -177.7(4) ?
N1 Co1 N3 N4 . . . . 116.0(2) ?
Cl2A Co1 N3 N4 . . . . -113.5(8) ?
Cl2 Co1 N3 N4 . . . . -125.2(3) ?
Cl1 Co1 N3 N4 . . . . -2.8(2) ?
C16 N3 N4 C18 . . . . -0.9(4) ?
Co1 N3 N4 C18 . . . . -177.6(2) ?
N2 N1 C5 C6 . . . . -0.8(4) ?
Co1 N1 C5 C6 . . . . -171.3(4) ?
N2 N1 C5 C4 . . . . 179.8(3) ?
Co1 N1 C5 C4 . . . . 9.4(7) ?
C2 C4 C5 N1 . . . . 117.8(5) ?
C3 C4 C5 N1 . . . . -123.9(5) ?
C1 C4 C5 N1 . . . . -4.1(6) ?
C2 C4 C5 C6 . . . . -61.5(6) ?
C3 C4 C5 C6 . . . . 56.9(6) ?
C1 C4 C5 C6 . . . . 176.7(4) ?
N1 C5 C6 C7 . . . . 1.0(5) ?
C4 C5 C6 C7 . . . . -179.6(4) ?
N1 N2 C7 C6 . . . . 0.4(5) ?
N1 N2 C7 C8 . . . . -179.5(3) ?
C5 C6 C7 N2 . . . . -0.9(4) ?
C5 C6 C7 C8 . . . . 179.1(3) ?
N2 C7 C8 C10A . . . . 21.7(6) ?
C6 C7 C8 C10A . . . . -158.2(6) ?
N2 C7 C8 C9 . . . . 176.3(5) ?
C6 C7 C8 C9 . . . . -3.6(5) ?
N2 C7 C8 C11 . . . . -63.0(5) ?
C6 C7 C8 C11 . . . . 117.1(5) ?
N2 C7 C8 C11A . . . . -99.0(6) ?
C6 C7 C8 C11A . . . . 81.1(6) ?
N2 C7 C8 C9A . . . . 142.0(6) ?
C6 C7 C8 C9A . . . . -37.9(6) ?
N2 C7 C8 C10 . . . . 56.2(5) ?
C6 C7 C8 C10 . . . . -123.7(5) ?
N4 N3 C16 C17 . . . . 1.3(4) ?
Co1 N3 C16 C17 . . . . 176.5(3) ?
N4 N3 C16 C15 . . . . 177.2(3) ?
Co1 N3 C16 C15 . . . . -7.7(6) ?
C12 C15 C16 N3 . . . . 157.5(5) ?
C13A C15 C16 N3 . . . . -107.0(7) ?
C14A C15 C16 N3 . . . . 14.0(7) ?
C14 C15 C16 N3 . . . . 36.3(5) ?
C12A C15 C16 N3 . . . . 133.4(7) ?
C13 C15 C16 N3 . . . . -82.7(5) ?
C12 C15 C16 C17 . . . . -27.3(5) ?
C13A C15 C16 C17 . . . . 68.2(7) ?
C14A C15 C16 C17 . . . . -170.8(7) ?
C14 C15 C16 C17 . . . . -148.5(5) ?
C12A C15 C16 C17 . . . . -51.4(7) ?
C13 C15 C16 C17 . . . . 92.5(5) ?
N3 C16 C17 C18 . . . . -1.3(4) ?
C15 C16 C17 C18 . . . . -177.1(3) ?
N3 N4 C18 C17 . . . . 0.1(4) ?
N3 N4 C18 C19 . . . . 178.9(3) ?
C16 C17 C18 N4 . . . . 0.7(4) ?
C16 C17 C18 C19 . . . . -178.0(3) ?
N4 C18 C19 C20 . . . . -110.6(5) ?
C17 C18 C19 C20 . . . . 67.9(6) ?
N4 C18 C19 C21A . . . . 80.4(6) ?
C17 C18 C19 C21A . . . . -101.1(7) ?
N4 C18 C19 C20B . . . . 166.0(9) ?
C17 C18 C19 C20B . . . . -15.5(9) ?
N4 C18 C19 C22A . . . . -40.6(6) ?
C17 C18 C19 C22A . . . . 137.9(7) ?
N4 C18 C19 C22B . . . . -73.9(9) ?
C17 C18 C19 C22B . . . . 104.7(9) ?
N4 C18 C19 C21B . . . . 45.8(9) ?
C17 C18 C19 C21B . . . . -135.7(9) ?
N4 C18 C19 C21 . . . . 128.9(5) ?
C17 C18 C19 C21 . . . . -52.6(6) ?
N4 C18 C19 C22 . . . . 9.8(5) ?
C17 C18 C19 C22 . . . . -171.7(6) ?
N4 C18 C19 C20A . . . . -159.8(6) ?
C17 C18 C19 C20A . . . . 18.7(7) ?
